data_4035286
loop_
_publ_author_name
'Xi, Ning'
'Sun, Xiaohua'
'Li, Minxiong'
'Sun, Mingming'
'Xi, Michael A.'
'Zhan, Zeping'
'Yao, Jia'
'Bai, Xu'
'Wu, Yanjun'
'Liao, Min'

_publ_section_title
;
 Noncovalent Interactions of Fluorine with Amide and CH<sub>2</sub> Groups
 in N-Phenyl \g-Lactams: Covalently Identical Fluorine Atoms in
 Nonequivalent Chemical Environments.
;
_journal_issue 19
_journal_name_full 'The Journal of organic chemistry'
_journal_page_first 11586
_journal_page_last 11594
_journal_paper_doi 10.1021/acs.joc.8b01562
_journal_volume 83
_journal_year 2018
_chemical_absolute_configuration ad
_chemical_formula_sum 'C11 H9 F2 N O3'
_chemical_formula_weight 241.19
_space_group_IT_number 4
_space_group_name_Hall 'P 2yb'
_space_group_name_H-M_alt 'P 1 21 1'
_symmetry_cell_setting monoclinic
_symmetry_space_group_name_H-M 'P 1 21 1'
_atom_sites_solution_hydrogens geom
_atom_sites_solution_primary direct
_atom_sites_solution_secondary difmap
_audit_creation_method SHELXL-97
_cell_angle_alpha 90.00
_cell_angle_beta 99.157(4)
_cell_angle_gamma 90.00
_cell_formula_units_Z 2
_cell_length_a 6.9994(3)
_cell_length_b 10.6106(5)
_cell_length_c 7.0797(3)
_cell_measurement_reflns_used 2398
_cell_measurement_temperature 150(2)
_cell_measurement_theta_max 66.5450
_cell_measurement_theta_min 6.3180
_cell_volume 519.09(4)
_computing_structure_refinement 'SHELXL-97 (Sheldrick, 1997)'
_computing_structure_solution 'SHELXS-97 (Sheldrick, 1990)'
_diffrn_ambient_temperature 150(2)
_diffrn_detector_area_resol_mean 10.5058
_diffrn_measured_fraction_theta_full 0.990
_diffrn_measured_fraction_theta_max 0.990
_diffrn_measurement_device_type 'Xcalibur, Atlas, Gemini ultra'
_diffrn_measurement_method '\w scans'
_diffrn_radiation_monochromator mirror
_diffrn_radiation_source 'fine-focus sealed tube'
_diffrn_radiation_type CuK\a
_diffrn_radiation_wavelength 1.54178
_diffrn_reflns_av_R_equivalents 0.0293
_diffrn_reflns_av_sigmaI/netI 0.0287
_diffrn_reflns_limit_h_max 7
_diffrn_reflns_limit_h_min -8
_diffrn_reflns_limit_k_max 11
_diffrn_reflns_limit_k_min -12
_diffrn_reflns_limit_l_max 7
_diffrn_reflns_limit_l_min -8
_diffrn_reflns_number 4091
_diffrn_reflns_theta_full 67.14
_diffrn_reflns_theta_max 67.14
_diffrn_reflns_theta_min 6.33
_exptl_absorpt_coefficient_mu 1.185
_exptl_absorpt_correction_T_max 0.7975
_exptl_absorpt_correction_T_min 0.7175
_exptl_absorpt_correction_type multi-scan
_exptl_crystal_colour colourless
_exptl_crystal_density_diffrn 1.543
_exptl_crystal_density_method 'not measured'
_exptl_crystal_description block
_exptl_crystal_F_000 248
_exptl_crystal_size_max 0.30
_exptl_crystal_size_mid 0.20
_exptl_crystal_size_min 0.20
_refine_diff_density_max 0.165
_refine_diff_density_min -0.156
_refine_diff_density_rms 0.041
_refine_ls_abs_structure_details 'Flack H D (1983), Acta Cryst. A39, 876-881'
_refine_ls_abs_structure_Flack -0.11(15)
_refine_ls_extinction_coef 0.0145(16)
_refine_ls_extinction_expression Fc^*^=kFc[1+0.001xFc^2^\l^3^/sin(2\q)]^-1/4^
_refine_ls_extinction_method SHELXL
_refine_ls_goodness_of_fit_ref 1.066
_refine_ls_hydrogen_treatment mixed
_refine_ls_matrix_type full
_refine_ls_number_parameters 156
_refine_ls_number_reflns 1749
_refine_ls_number_restraints 1
_refine_ls_restrained_S_all 1.066
_refine_ls_R_factor_all 0.0328
_refine_ls_R_factor_gt 0.0309
_refine_ls_shift/su_max 0.000
_refine_ls_shift/su_mean 0.000
_refine_ls_structure_factor_coef Fsqd
_refine_ls_weighting_details 'calc w=1/[\s^2^(Fo^2^)+(0.0450P)^2^+0.0685P] where P=(Fo^2^+2Fc^2^)/3'
_refine_ls_weighting_scheme calc
_refine_ls_wR_factor_gt 0.0767
_refine_ls_wR_factor_ref 0.0784
_reflns_number_gt 1673
_reflns_number_total 1749
_reflns_threshold_expression >2sigma(I)
_cod_data_source_file jo8b01562_si_001.cif
_cod_data_source_block Compound_R-3
_cod_database_code 4035286

loop_
_symmetry_equiv_pos_as_xyz
'x, y, z'
'-x, y+1/2, -z'

loop_
_atom_site_label
_atom_site_type_symbol
_atom_site_fract_x
_atom_site_fract_y
_atom_site_fract_z
_atom_site_U_iso_or_equiv
_atom_site_adp_type
_atom_site_occupancy
_atom_site_symmetry_multiplicity
_atom_site_calc_flag
_atom_site_refinement_flags
F1 F 0.34304(18) 0.57276(12) 1.12593(17) 0.0339(3) Uani 1 1 d .
F2 F 0.25770(18) 0.93298(12) 0.74315(18) 0.0378(3) Uani 1 1 d .
O3 O 0.8174(2) 0.87528(14) 0.59274(19) 0.0287(3) Uani 1 1 d .
H12 H 0.7999 0.9343 0.5128 0.043 Uiso 1 1 calc R
O1 O 0.21923(19) 0.56855(13) 0.64305(18) 0.0235(3) Uani 1 1 d .
C4 C 0.0890(3) 0.9178(2) 1.0050(3) 0.0293(5) Uani 1 1 d .
H4 H 0.0304 0.9976 0.9755 0.035 Uiso 1 1 calc R
C2 C 0.3038(3) 0.75180(19) 0.9326(3) 0.0196(4) Uani 1 1 d .
C10 C 0.5642(3) 0.5710(2) 0.6089(3) 0.0231(4) Uani 1 1 d .
H11 H 0.5383 0.5661 0.4675 0.028 Uiso 1 1 calc R
H10 H 0.6109 0.4880 0.6608 0.028 Uiso 1 1 calc R
N1 N 0.4342(2) 0.70274(16) 0.8178(2) 0.0220(4) Uani 1 1 d .
O2 O 0.6276(2) 0.76963(17) 0.3636(2) 0.0394(4) Uani 1 1 d .
C5 C 0.0489(3) 0.8481(2) 1.1592(3) 0.0298(5) Uani 1 1 d .
H5 H -0.0384 0.8811 1.2366 0.036 Uiso 1 1 calc R
C1 C 0.2597(3) 0.68619(19) 1.0894(3) 0.0236(4) Uani 1 1 d .
C8 C 0.6436(3) 0.7283(2) 0.8562(3) 0.0233(4) Uani 1 1 d .
H8 H 0.7064 0.6844 0.9732 0.028 Uiso 1 1 calc R
H7 H 0.6701 0.8198 0.8696 0.028 Uiso 1 1 calc R
C6 C 0.1326(3) 0.7316(2) 1.2034(3) 0.0290(5) Uani 1 1 d .
H6 H 0.1036 0.6843 1.3091 0.035 Uiso 1 1 calc R
C7 C 0.3850(3) 0.61090(18) 0.6873(3) 0.0200(4) Uani 1 1 d .
C3 C 0.2171(3) 0.86771(19) 0.8953(3) 0.0228(4) Uani 1 1 d .
C9 C 0.7116(3) 0.67469(19) 0.6761(3) 0.0217(4) Uani 1 1 d .
H9 H 0.8439 0.6375 0.7100 0.026 Uiso 1 1 calc R
C11 C 0.7123(3) 0.7771(2) 0.5257(3) 0.0218(4) Uani 1 1 d .

loop_
_atom_site_aniso_label
_atom_site_aniso_U_11
_atom_site_aniso_U_22
_atom_site_aniso_U_33
_atom_site_aniso_U_23
_atom_site_aniso_U_13
_atom_site_aniso_U_12
F1 0.0404(7) 0.0248(7) 0.0360(7) 0.0080(5) 0.0044(5) 0.0039(5)
F2 0.0398(7) 0.0349(8) 0.0400(7) 0.0164(6) 0.0101(6) 0.0016(6)
O3 0.0349(8) 0.0225(9) 0.0268(7) 0.0056(6) -0.0007(6) -0.0060(6)
O1 0.0218(7) 0.0229(8) 0.0255(7) -0.0031(6) 0.0025(5) -0.0033(6)
C4 0.0220(10) 0.0276(13) 0.0370(11) -0.0054(10) 0.0011(9) 0.0026(8)
C2 0.0168(9) 0.0242(11) 0.0176(9) -0.0056(7) 0.0018(7) -0.0041(7)
C10 0.0263(10) 0.0182(10) 0.0260(9) -0.0013(8) 0.0076(8) 0.0015(8)
N1 0.0179(8) 0.0266(10) 0.0214(8) -0.0033(7) 0.0030(6) -0.0026(7)
O2 0.0513(10) 0.0373(10) 0.0261(8) 0.0029(6) -0.0051(7) -0.0131(8)
C5 0.0244(11) 0.0368(14) 0.0293(11) -0.0138(9) 0.0078(8) -0.0017(9)
C1 0.0243(10) 0.0214(12) 0.0234(9) 0.0002(8) -0.0016(8) -0.0025(8)
C8 0.0185(9) 0.0267(12) 0.0246(10) -0.0003(8) 0.0029(7) -0.0030(8)
C6 0.0289(11) 0.0382(13) 0.0209(10) -0.0012(9) 0.0069(8) -0.0063(9)
C7 0.0238(10) 0.0174(11) 0.0187(9) 0.0018(7) 0.0033(7) 0.0000(7)
C3 0.0225(10) 0.0225(12) 0.0229(10) 0.0027(8) 0.0015(7) -0.0045(8)
C9 0.0167(9) 0.0250(12) 0.0237(9) 0.0013(8) 0.0035(7) 0.0024(8)
C11 0.0196(9) 0.0217(11) 0.0247(10) -0.0005(8) 0.0050(8) 0.0011(8)

loop_
_atom_type_symbol
_atom_type_description
_atom_type_scat_dispersion_real
_atom_type_scat_dispersion_imag
_atom_type_scat_source
C C 0.0181 0.0091 'International Tables Vol C Tables 4.2.6.8 and 6.1.1.4'
H H 0.0000 0.0000 'International Tables Vol C Tables 4.2.6.8 and 6.1.1.4'
N N 0.0311 0.0180 'International Tables Vol C Tables 4.2.6.8 and 6.1.1.4'
O O 0.0492 0.0322 'International Tables Vol C Tables 4.2.6.8 and 6.1.1.4'
F F 0.0727 0.0534 'International Tables Vol C Tables 4.2.6.8 and 6.1.1.4'

loop_
_geom_angle_atom_site_label_1
_geom_angle_atom_site_label_2
_geom_angle_atom_site_label_3
_geom_angle
C11 O3 H12 109.5
C3 C4 C5 118.0(2)
C3 C4 H4 121.0
C5 C4 H4 121.0
C3 C2 C1 116.98(17)
C3 C2 N1 121.55(17)
C1 C2 N1 121.46(18)
C7 C10 C9 104.03(15)
C7 C10 H11 110.9
C9 C10 H11 110.9
C7 C10 H10 110.9
C9 C10 H10 110.9
H11 C10 H10 109.0
C7 N1 C2 122.82(16)
C7 N1 C8 113.41(16)
C2 N1 C8 122.70(16)
C6 C5 C4 121.62(18)
C6 C5 H5 119.2
C4 C5 H5 119.2
F1 C1 C6 120.04(18)
F1 C1 C2 117.28(17)
C6 C1 C2 122.66(19)
N1 C8 C9 102.07(15)
N1 C8 H8 111.4
C9 C8 H8 111.4
N1 C8 H7 111.4
C9 C8 H7 111.4
H8 C8 H7 109.2
C1 C6 C5 118.03(19)
C1 C6 H6 121.0
C5 C6 H6 121.0
O1 C7 N1 124.22(17)
O1 C7 C10 127.25(18)
N1 C7 C10 108.53(16)
F2 C3 C2 117.94(17)
F2 C3 C4 119.31(19)
C2 C3 C4 122.74(18)
C11 C9 C10 111.88(16)
C11 C9 C8 110.58(16)
C10 C9 C8 103.92(15)
C11 C9 H9 110.1
C10 C9 H9 110.1
C8 C9 H9 110.1
O2 C11 O3 123.7(2)
O2 C11 C9 124.23(19)
O3 C11 C9 112.07(16)

loop_
_geom_bond_atom_site_label_1
_geom_bond_atom_site_label_2
_geom_bond_distance
F1 C1 1.345(2)
F2 C3 1.349(2)
O3 C11 1.320(3)
O3 H12 0.8400
O1 C7 1.237(2)
C4 C3 1.382(3)
C4 C5 1.384(3)
C4 H4 0.9500
C2 C3 1.379(3)
C2 C1 1.386(3)
C2 N1 1.414(2)
C10 C7 1.510(3)
C10 C9 1.532(3)
C10 H11 0.9900
C10 H10 0.9900
N1 C7 1.349(2)
N1 C8 1.473(2)
O2 C11 1.207(3)
C5 C6 1.382(3)
C5 H5 0.9500
C1 C6 1.379(3)
C8 C9 1.540(3)
C8 H8 0.9900
C8 H7 0.9900
C6 H6 0.9500
C9 C11 1.521(3)
C9 H9 1.0000

loop_
_geom_hbond_atom_site_label_D
_geom_hbond_atom_site_label_H
_geom_hbond_atom_site_label_A
_geom_hbond_distance_DH
_geom_hbond_distance_HA
_geom_hbond_distance_DA
_geom_hbond_angle_DHA
_geom_hbond_site_symmetry_A
O3 H12 O1 0.84 1.79 2.6309(19) 174.4 2_656

loop_
_geom_torsion_atom_site_label_1
_geom_torsion_atom_site_label_2
_geom_torsion_atom_site_label_3
_geom_torsion_atom_site_label_4
_geom_torsion
C3 C2 N1 C7 -104.0(2)
C1 C2 N1 C7 76.9(2)
C3 C2 N1 C8 88.7(2)
C1 C2 N1 C8 -90.4(2)
C3 C4 C5 C6 -0.2(3)
C3 C2 C1 F1 179.66(16)
N1 C2 C1 F1 -1.2(3)
C3 C2 C1 C6 1.1(3)
N1 C2 C1 C6 -179.78(18)
C7 N1 C8 C9 20.9(2)
C2 N1 C8 C9 -170.70(17)
F1 C1 C6 C5 -179.35(18)
C2 C1 C6 C5 -0.8(3)
C4 C5 C6 C1 0.4(3)
C2 N1 C7 O1 6.6(3)
C8 N1 C7 O1 175.00(17)
C2 N1 C7 C10 -173.27(17)
C8 N1 C7 C10 -4.9(2)
C9 C10 C7 O1 166.61(18)
C9 C10 C7 N1 -13.5(2)
C1 C2 C3 F2 -179.82(17)
N1 C2 C3 F2 1.0(3)
C1 C2 C3 C4 -0.9(3)
N1 C2 C3 C4 179.91(18)
C5 C4 C3 F2 179.41(17)
C5 C4 C3 C2 0.6(3)
C7 C10 C9 C11 -93.94(18)
C7 C10 C9 C8 25.39(19)
N1 C8 C9 C11 92.69(18)
N1 C8 C9 C10 -27.53(19)
C10 C9 C11 O2 -9.6(3)
C8 C9 C11 O2 -125.0(2)
C10 C9 C11 O3 170.64(15)
C8 C9 C11 O3 55.3(2)
